data_7052482
loop_
_publ_author_name
'Congreve, Aileen'
'Kataky, Ritu'
'Knell, Mark'
'Parker, David'
'Puschmann, Horst'
'Senanayake, Kanthi'
'Wylie, Lisa'

_publ_section_title
;
 Examination of cobalt, nickel, copper and zinc(ii) complex geometry
 and binding affinity in aqueous media using simple pyridylsulfonamide
 ligands
;
_journal_coden_ASTM NJCHE5
_journal_issue 1
_journal_name_full 'New Journal of Chemistry'
_journal_page_first 98
_journal_page_last 106
_journal_paper_doi 10.1039/b206279h
_journal_volume 27
_journal_year 2003
_chemical_formula_sum 'C28 H31 Cu N4 O4.5 S2'
_chemical_formula_weight 623.23
_space_group_IT_number 14
_symmetry_cell_setting monoclinic
_symmetry_space_group_name_Hall '-P 2ybc'
_symmetry_space_group_name_H-M 'P 1 21/c 1'
_atom_sites_solution_hydrogens geom
_atom_sites_solution_primary direct
_atom_sites_solution_secondary difmap
_audit_creation_method SHELXL-97
_cell_angle_alpha 90
_cell_angle_beta 102.051(1)
_cell_angle_gamma 90
_cell_formula_units_Z 8
_cell_length_a 26.6725(9)
_cell_length_b 14.5387(4)
_cell_length_c 14.9797(5)
_cell_measurement_reflns_used 8745
_cell_measurement_temperature 110(2)
_cell_measurement_theta_max 28.5323
_cell_measurement_theta_min 2.4155
_cell_volume 5680.9(3)
_computing_cell_refinement 'SMART-NT V5.0 (Bruker, 1998)'
_computing_data_collection 'SMART-NT V5.0 (Bruker, 1998)'
_computing_data_reduction 'SMART-NT V5.0 (Bruker, 1998)'
_computing_molecular_graphics 'Bruker SHELXTL'
_computing_publication_material 'Bruker SHELXTL'
_computing_structure_refinement 'SHELXL-93 (Sheldrick, 1993)'
_computing_structure_solution 'SHELXS-97 (Sheldrick, 1997)'
_diffrn_ambient_temperature 110(2)
_diffrn_detector_area_resol_mean 8
_diffrn_measured_fraction_theta_full 1.000
_diffrn_measured_fraction_theta_max 1.000
_diffrn_measurement_device_type 'Bruker SMART CCD 1K area detector'
_diffrn_measurement_method \w-scans
_diffrn_radiation_monochromator graphite
_diffrn_radiation_source 'fine-focus sealed tube'
_diffrn_radiation_type MoK\a
_diffrn_radiation_wavelength 0.71073
_diffrn_reflns_av_R_equivalents 0.1503
_diffrn_reflns_av_sigmaI/netI 0.1062
_diffrn_reflns_limit_h_max 32
_diffrn_reflns_limit_h_min -32
_diffrn_reflns_limit_k_max 17
_diffrn_reflns_limit_k_min -17
_diffrn_reflns_limit_l_max 17
_diffrn_reflns_limit_l_min -18
_diffrn_reflns_number 54427
_diffrn_reflns_theta_full 26.00
_diffrn_reflns_theta_max 26.00
_diffrn_reflns_theta_min 0.78
_exptl_absorpt_coefficient_mu 0.959
_exptl_absorpt_correction_type none
_exptl_crystal_colour translucent_light_brown
_exptl_crystal_density_diffrn 1.457
_exptl_crystal_density_meas ?
_exptl_crystal_density_method .
_exptl_crystal_description block
_exptl_crystal_F_000 2592
_exptl_crystal_size_max 0.15
_exptl_crystal_size_mid 0.15
_exptl_crystal_size_min 0.10
_refine_diff_density_max 1.006
_refine_diff_density_min -0.763
_refine_diff_density_rms 0.132
_refine_ls_extinction_method none
_refine_ls_goodness_of_fit_ref 1.080
_refine_ls_hydrogen_treatment mixed
_refine_ls_matrix_type full
_refine_ls_number_parameters 705
_refine_ls_number_reflns 11165
_refine_ls_number_restraints 2
_refine_ls_restrained_S_all 1.080
_refine_ls_R_factor_all 0.1437
_refine_ls_R_factor_gt 0.0732
_refine_ls_shift/su_max 0.001
_refine_ls_shift/su_mean 0.000
_refine_ls_structure_factor_coef Fsqd
_refine_ls_weighting_details 'calc w=1/[\s^2^(Fo^2^)+(0.0528P)^2^+31.6809P] where P=(Fo^2^+2Fc^2^)/3'
_refine_ls_weighting_scheme calc
_refine_ls_wR_factor_gt 0.1597
_refine_ls_wR_factor_ref 0.1856
_reflns_number_gt 6571
_reflns_number_total 11165
_reflns_threshold_expression >2sigma(I)
_cod_data_source_file b206279h.txt
_cod_data_source_block CuL4
_cod_depositor_comments
;
The following automatic conversions were performed:
'_symmetry_cell_setting' value 'Monoclinic' changed to 'monoclinic'
according to '/home/saulius/struct/CIF-dictionaries/cif_core.dic'
dictionary named 'cif_core.dic' version 2.4.1 from 2010-06-29.

Automatic conversion script
Id: cif_fix_enum 1527 2010-12-29 10:47:43Z saulius 
;
_cod_original_sg_symbol_H-M P2(1)/c
_cod_original_formula_sum 'C28 H31 Cu N4 O4.50 S2'
_cod_database_code 7052482

loop_
_symmetry_equiv_pos_as_xyz
'x, y, z'
'-x, y+1/2, -z+1/2'
'-x, -y, -z'
'x, -y-1/2, z-1/2'

loop_
_atom_site_label
_atom_site_type_symbol
_atom_site_fract_x
_atom_site_fract_y
_atom_site_fract_z
_atom_site_U_iso_or_equiv
_atom_site_adp_type
_atom_site_occupancy
_atom_site_symmetry_multiplicity
_atom_site_calc_flag
_atom_site_refinement_flags
_atom_site_disorder_assembly
_atom_site_disorder_group
C161 C 0.3691(3) 0.7519(4) 0.1766(4) 0.0194(14) Uani 1 1 d . . .
Cu1 Cu 0.44701(3) 0.51430(5) 0.24455(5) 0.01491(19) Uani 1 1 d . . .
Cu2 Cu 0.06297(3) 0.98161(5) 0.27088(5) 0.01478(19) Uani 1 1 d . . .
S21 S 0.35275(6) 0.42225(11) 0.13792(11) 0.0176(3) Uani 1 1 d . . .
S11 S 0.43506(6) 0.72438(11) 0.19529(11) 0.0171(3) Uani 1 1 d . . .
S31 S 0.07926(6) 0.77324(11) 0.31852(11) 0.0175(3) Uani 1 1 d . . .
S41 S 0.14654(6) 1.12683(11) 0.35599(11) 0.0176(3) Uani 1 1 d . . .
O21 O 0.33314(17) 0.4589(3) 0.2139(3) 0.0251(11) Uani 1 1 d . . .
O12 O 0.44408(18) 0.6867(3) 0.1107(3) 0.0223(10) Uani 1 1 d . . .
O11 O 0.46257(17) 0.8069(3) 0.2286(3) 0.0202(10) Uani 1 1 d . . .
O22 O 0.33925(17) 0.4708(3) 0.0514(3) 0.0240(10) Uani 1 1 d . . .
O32 O 0.07238(18) 0.8114(3) 0.4042(3) 0.0245(11) Uani 1 1 d . . .
O42 O 0.17606(17) 1.0633(3) 0.3130(3) 0.0250(11) Uani 1 1 d . . .
O31 O 0.05054(17) 0.6914(3) 0.2856(3) 0.0230(10) Uani 1 1 d . . .
O41 O 0.14538(17) 1.2222(3) 0.3267(3) 0.0234(11) Uani 1 1 d . . .
O1W O 0.2864(2) 0.4729(4) 0.8618(4) 0.0373(13) Uiso 1 1 d D . .
N21 N 0.50147(19) 0.4943(3) 0.1710(3) 0.0136(11) Uani 1 1 d . . .
N11 N 0.43618(18) 0.5042(3) 0.3769(3) 0.0128(11) Uani 1 1 d . . .
N12 N 0.4446(2) 0.6439(4) 0.2679(4) 0.0179(12) Uani 1 1 d . . .
N22 N 0.4126(2) 0.4124(4) 0.1729(3) 0.0157(11) Uani 1 1 d . . .
N31 N 0.06762(18) 0.9943(3) 0.1354(3) 0.0150(11) Uani 1 1 d . . .
N42 N 0.09094(19) 1.0829(4) 0.3473(4) 0.0176(12) Uani 1 1 d . . .
N41 N 0.00087(19) 1.0033(3) 0.3299(3) 0.0141(11) Uani 1 1 d . . .
N32 N 0.0698(2) 0.8537(3) 0.2455(4) 0.0171(12) Uani 1 1 d . . .
C211 C 0.5592(3) 0.6166(5) 0.2466(5) 0.0235(15) Uani 1 1 d . . .
H21B H 0.5313 0.6239 0.2774 0.035 Uiso 1 1 calc R . .
H21C H 0.5639 0.6725 0.2153 0.035 Uiso 1 1 calc R . .
H21D H 0.5900 0.6025 0.2904 0.035 Uiso 1 1 calc R . .
C12 C 0.4187(3) 0.4341(5) 0.5116(5) 0.0232(15) Uani 1 1 d . . .
H12B H 0.4136 0.3810 0.5430 0.028 Uiso 1 1 calc R . .
C2X C 0.5238(2) 0.3994(4) 0.0545(5) 0.0189(14) Uani 1 1 d . . .
H24A H 0.5148 0.3525 0.0120 0.023 Uiso 1 1 calc R . .
C16 C 0.4439(3) 0.6702(4) 0.3624(4) 0.0197(14) Uani 1 1 d . . .
H16A H 0.4171 0.7153 0.3624 0.024 Uiso 1 1 calc R . .
H16B H 0.4764 0.6981 0.3904 0.024 Uiso 1 1 calc R . .
C25 C 0.4912(2) 0.4244(4) 0.1106(4) 0.0172(14) Uani 1 1 d . . .
C15 C 0.4346(2) 0.5877(4) 0.4167(4) 0.0171(14) Uani 1 1 d . . .
C26 C 0.4416(2) 0.3744(5) 0.1073(5) 0.0202(14) Uani 1 1 d . . .
H26A H 0.4208 0.3785 0.0461 0.024 Uiso 1 1 calc R . .
H26B H 0.4487 0.3099 0.1208 0.024 Uiso 1 1 calc R . .
C13 C 0.4163(3) 0.5201(5) 0.5518(5) 0.0301(17) Uani 1 1 d . . .
H13A H 0.4087 0.5254 0.6095 0.036 Uiso 1 1 calc R . .
C262 C 0.3205(2) 0.2510(5) 0.1852(5) 0.0226(15) Uani 1 1 d . . .
H26C H 0.3298 0.2699 0.2457 0.027 Uiso 1 1 calc R . .
C21 C 0.5473(2) 0.5390(4) 0.1784(4) 0.0177(14) Uani 1 1 d . . .
C14 C 0.4254(3) 0.5979(5) 0.5031(5) 0.0222(15) Uani 1 1 d . . .
H14A H 0.4253 0.6561 0.5288 0.027 Uiso 1 1 calc R . .
C11 C 0.4289(2) 0.4279(4) 0.4245(4) 0.0179(14) Uani 1 1 d . . .
C261 C 0.3278(2) 0.3093(4) 0.1146(4) 0.0179(14) Uani 1 1 d . . .
C24 C 0.5820(2) 0.5147(5) 0.1254(5) 0.0229(15) Uani 1 1 d . . .
H24B H 0.6132 0.5453 0.1323 0.027 Uiso 1 1 calc R . .
C166 C 0.3329(3) 0.6940(5) 0.1250(5) 0.0247(16) Uani 1 1 d . . .
H16C H 0.3435 0.6409 0.0997 0.030 Uiso 1 1 calc R . .
C165 C 0.2818(3) 0.7145(5) 0.1112(5) 0.0284(17) Uani 1 1 d . . .
H16D H 0.2581 0.6750 0.0762 0.034 Uiso 1 1 calc R . .
C111 C 0.4349(3) 0.3356(4) 0.3827(5) 0.0219(15) Uani 1 1 d . . .
H11B H 0.4417 0.3440 0.3228 0.033 Uiso 1 1 calc R . .
H11C H 0.4038 0.3008 0.3783 0.033 Uiso 1 1 calc R . .
H11D H 0.4628 0.3030 0.4202 0.033 Uiso 1 1 calc R . .
C266 C 0.3150(3) 0.2783(5) 0.0246(5) 0.0326(18) Uani 1 1 d . . .
H26D H 0.3202 0.3163 -0.0227 0.039 Uiso 1 1 calc R . .
C162 C 0.3520(3) 0.8314(5) 0.2148(5) 0.0249(16) Uani 1 1 d . . .
H16E H 0.3756 0.8713 0.2494 0.030 Uiso 1 1 calc R . .
C23 C 0.5699(3) 0.4447(4) 0.0622(5) 0.0215(15) Uani 1 1 d . . .
H23A H 0.5925 0.4283 0.0253 0.026 Uiso 1 1 calc R . .
C163 C 0.3008(3) 0.8499(5) 0.2012(5) 0.0289(17) Uani 1 1 d . . .
H16F H 0.2900 0.9020 0.2279 0.035 Uiso 1 1 calc R . .
C164 C 0.2645(3) 0.7932(6) 0.1486(5) 0.0351(19) Uani 1 1 d . . .
C265 C 0.2947(3) 0.1910(5) 0.0052(6) 0.045(2) Uani 1 1 d . . .
H26E H 0.2870 0.1706 -0.0549 0.054 Uiso 1 1 calc R . .
C263 C 0.2993(3) 0.1645(5) 0.1633(6) 0.037(2) Uani 1 1 d . . .
H26F H 0.2941 0.1260 0.2101 0.044 Uiso 1 1 calc R . .
C264 C 0.2856(3) 0.1338(5) 0.0738(7) 0.044(2) Uani 1 1 d . . .
C46 C 0.0543(2) 1.1354(4) 0.3861(5) 0.0179(14) Uani 1 1 d . . .
H46A H 0.0445 1.1906 0.3503 0.021 Uiso 1 1 calc R . .
H46B H 0.0697 1.1536 0.4480 0.021 Uiso 1 1 calc R . .
C45 C 0.0078(2) 1.0773(4) 0.3861(4) 0.0176(14) Uani 1 1 d . . .
C34 C 0.0752(3) 0.9041(5) 0.0048(5) 0.0253(16) Uani 1 1 d . . .
H34A H 0.0778 0.8465 -0.0208 0.030 Uiso 1 1 calc R . .
C361 C 0.1449(3) 0.7419(5) 0.3323(4) 0.0213(15) Uani 1 1 d . . .
C44 C -0.0270(2) 1.1006(4) 0.4393(4) 0.0181(14) Uani 1 1 d . . .
H44A H -0.0211 1.1512 0.4782 0.022 Uiso 1 1 calc R . .
C42 C -0.0786(2) 0.9733(5) 0.3736(4) 0.0211(14) Uani 1 1 d . . .
H42B H -0.1081 0.9376 0.3678 0.025 Uiso 1 1 calc R . .
C36 C 0.0692(3) 0.8273(4) 0.1519(4) 0.0193(14) Uani 1 1 d . . .
H36A H 0.0380 0.7934 0.1274 0.023 Uiso 1 1 calc R . .
H36B H 0.0982 0.7878 0.1500 0.023 Uiso 1 1 calc R . .
C463 C 0.2119(2) 1.0504(5) 0.6136(5) 0.0226(15) Uani 1 1 d . . .
H46C H 0.2268 0.9975 0.6427 0.027 Uiso 1 1 calc R . .
C35 C 0.0717(2) 0.9121(4) 0.0950(4) 0.0166(14) Uani 1 1 d . . .
C311 C 0.0589(3) 1.1624(4) 0.1285(5) 0.0195(14) Uani 1 1 d . . .
H31B H 0.0568 1.1515 0.1908 0.029 Uiso 1 1 calc R . .
H31C H 0.0277 1.1907 0.0967 0.029 Uiso 1 1 calc R . .
H31D H 0.0873 1.2024 0.1268 0.029 Uiso 1 1 calc R . .
C32 C 0.0706(3) 1.0675(5) -0.0060(5) 0.0238(16) Uani 1 1 d . . .
H32B H 0.0707 1.1212 -0.0397 0.029 Uiso 1 1 calc R . .
C43 C -0.0707(2) 1.0474(5) 0.4335(5) 0.0219(15) Uani 1 1 d . . .
H43A H -0.0943 1.0611 0.4692 0.026 Uiso 1 1 calc R . .
C465 C 0.1870(2) 1.2077(5) 0.6199(5) 0.0235(15) Uani 1 1 d . . .
H46D H 0.1843 1.2609 0.6531 0.028 Uiso 1 1 calc R . .
C464 C 0.2081(2) 1.1274(5) 0.6651(5) 0.0231(15) Uani 1 1 d . . .
C466 C 0.1700(2) 1.2077(5) 0.5256(5) 0.0223(15) Uani 1 1 d . . .
H46E H 0.1567 1.2613 0.4958 0.027 Uiso 1 1 calc R . .
C41 C -0.0419(2) 0.9528(4) 0.3222(4) 0.0171(14) Uani 1 1 d . . .
C31 C 0.0664(2) 1.0726(5) 0.0834(5) 0.0203(15) Uani 1 1 d . . .
C411 C -0.0496(3) 0.8727(4) 0.2573(5) 0.0199(14) Uani 1 1 d . . .
H41B H -0.0209 0.8681 0.2282 0.030 Uiso 1 1 calc R . .
H41C H -0.0804 0.8817 0.2119 0.030 Uiso 1 1 calc R . .
H41D H -0.0524 0.8171 0.2905 0.030 Uiso 1 1 calc R . .
C362 C 0.1826(3) 0.8092(5) 0.3599(5) 0.0282(17) Uani 1 1 d . . .
H36C H 0.1733 0.8696 0.3690 0.034 Uiso 1 1 calc R . .
C363 C 0.2335(3) 0.7853(6) 0.3734(5) 0.038(2) Uani 1 1 d . . .
H36D H 0.2584 0.8303 0.3906 0.045 Uiso 1 1 calc R . .
C364 C 0.2486(3) 0.6948(7) 0.3621(5) 0.040(2) Uani 1 1 d . . .
C365 C 0.2109(3) 0.6311(6) 0.3321(6) 0.042(2) Uani 1 1 d . . .
H36E H 0.2204 0.5712 0.3213 0.051 Uiso 1 1 calc R . .
C461 C 0.1728(2) 1.1276(4) 0.4754(5) 0.0196(14) Uani 1 1 d . . .
C366 C 0.1592(3) 0.6523(5) 0.3171(5) 0.0297(17) Uani 1 1 d . . .
H36F H 0.1346 0.6074 0.2974 0.036 Uiso 1 1 calc R . .
C33 C 0.0748(3) 0.9828(5) -0.0468(5) 0.0296(17) Uani 1 1 d . . .
H33A H 0.0773 0.9792 -0.1077 0.036 Uiso 1 1 calc R . .
C462 C 0.1944(2) 1.0488(4) 0.5197(5) 0.0192(14) Uani 1 1 d . . .
H46F H 0.1970 0.9954 0.4868 0.023 Uiso 1 1 calc R . .
C47 C 0.2260(3) 1.1277(6) 0.7664(5) 0.0317(18) Uani 1 1 d . . .
H47A H 0.2392 1.0681 0.7863 0.047 Uiso 1 1 calc R . .
H47B H 0.1977 1.1421 0.7945 0.047 Uiso 1 1 calc R . .
H47C H 0.2524 1.1730 0.7834 0.047 Uiso 1 1 calc R . .
C27 C 0.2599(5) 0.0411(6) 0.0512(8) 0.083(4) Uani 1 1 d . . .
H27A H 0.2563 0.0110 0.1066 0.124 Uiso 1 1 calc R . .
H27B H 0.2805 0.0037 0.0200 0.124 Uiso 1 1 calc R . .
H27C H 0.2266 0.0499 0.0128 0.124 Uiso 1 1 calc R . .
C17 C 0.2083(3) 0.8149(6) 0.1306(6) 0.043(2) Uiso 1 1 d . . .
H17A H 0.1895 0.7675 0.0932 0.064 Uiso 1 1 calc R . .
H17B H 0.2022 0.8729 0.0995 0.064 Uiso 1 1 calc R . .
H17C H 0.1971 0.8182 0.1874 0.064 Uiso 1 1 calc R . .
C37 C 0.3045(4) 0.6698(7) 0.3767(7) 0.057(3) Uiso 1 1 d . . .
H37A H 0.3250 0.7229 0.3975 0.085 Uiso 1 1 calc R . .
H37B H 0.3121 0.6487 0.3202 0.085 Uiso 1 1 calc R . .
H37C H 0.3120 0.6219 0.4216 0.085 Uiso 1 1 calc R . .
H1WA H 0.289(2) 0.424(2) 0.837(4) 0.004(15) Uiso 1 1 d D . .
H1WB H 0.2541(12) 0.463(8) 0.845(8) 0.09(4) Uiso 1 1 d D . .

loop_
_atom_site_aniso_label
_atom_site_aniso_U_11
_atom_site_aniso_U_22
_atom_site_aniso_U_33
_atom_site_aniso_U_23
_atom_site_aniso_U_13
_atom_site_aniso_U_12
C161 0.028(4) 0.013(3) 0.019(4) -0.003(3) 0.008(3) -0.002(3)
Cu1 0.0199(4) 0.0112(4) 0.0152(4) -0.0018(3) 0.0072(3) -0.0023(3)
Cu2 0.0212(4) 0.0097(4) 0.0152(4) -0.0015(3) 0.0080(3) -0.0009(3)
S21 0.0198(8) 0.0109(8) 0.0223(9) -0.0029(6) 0.0047(7) -0.0024(6)
S11 0.0253(8) 0.0107(8) 0.0169(8) 0.0003(6) 0.0079(7) -0.0005(6)
S31 0.0232(8) 0.0125(8) 0.0186(9) 0.0018(6) 0.0087(7) 0.0015(6)
S41 0.0184(8) 0.0162(8) 0.0185(8) -0.0006(6) 0.0044(6) -0.0027(6)
O21 0.020(2) 0.027(3) 0.031(3) -0.014(2) 0.011(2) -0.0029(19)
O12 0.036(3) 0.018(3) 0.017(2) 0.0005(19) 0.014(2) 0.001(2)
O11 0.027(2) 0.012(2) 0.022(3) -0.0028(19) 0.007(2) -0.0053(18)
O22 0.030(3) 0.018(3) 0.023(3) 0.001(2) 0.004(2) 0.001(2)
O32 0.036(3) 0.021(3) 0.021(3) 0.000(2) 0.016(2) 0.002(2)
O42 0.026(3) 0.034(3) 0.017(3) -0.006(2) 0.011(2) -0.002(2)
O31 0.031(3) 0.013(2) 0.027(3) 0.0001(19) 0.009(2) -0.0038(19)
O41 0.028(3) 0.019(3) 0.023(3) 0.006(2) 0.007(2) -0.007(2)
N21 0.019(3) 0.009(3) 0.013(3) 0.000(2) 0.004(2) 0.005(2)
N11 0.015(2) 0.010(3) 0.015(3) 0.003(2) 0.005(2) 0.0043(19)
N12 0.023(3) 0.017(3) 0.015(3) 0.004(2) 0.007(2) 0.000(2)
N22 0.025(3) 0.014(3) 0.010(3) -0.001(2) 0.009(2) -0.002(2)
N31 0.015(3) 0.013(3) 0.018(3) -0.002(2) 0.005(2) 0.003(2)
N42 0.016(3) 0.024(3) 0.014(3) -0.001(2) 0.008(2) 0.001(2)
N41 0.017(3) 0.014(3) 0.011(3) 0.001(2) 0.003(2) -0.001(2)
N32 0.024(3) 0.011(3) 0.017(3) -0.002(2) 0.008(2) 0.000(2)
C211 0.024(4) 0.018(4) 0.029(4) -0.001(3) 0.007(3) -0.004(3)
C12 0.039(4) 0.017(4) 0.018(4) 0.003(3) 0.015(3) -0.001(3)
C2X 0.019(3) 0.019(4) 0.020(4) 0.004(3) 0.005(3) 0.007(3)
C16 0.025(4) 0.018(4) 0.014(3) -0.003(3) 0.001(3) -0.001(3)
C25 0.022(3) 0.011(3) 0.019(3) 0.000(3) 0.005(3) 0.000(3)
C15 0.017(3) 0.016(3) 0.016(3) 0.004(3) 0.002(3) 0.003(3)
C26 0.027(4) 0.015(3) 0.021(4) -0.004(3) 0.010(3) -0.003(3)
C13 0.048(4) 0.034(4) 0.013(3) -0.001(3) 0.015(3) 0.008(4)
C262 0.015(3) 0.026(4) 0.025(4) 0.002(3) -0.001(3) 0.000(3)
C21 0.017(3) 0.013(3) 0.020(3) 0.002(3) -0.002(3) -0.002(2)
C14 0.033(4) 0.018(4) 0.017(4) -0.007(3) 0.006(3) 0.002(3)
C11 0.020(3) 0.016(3) 0.018(4) -0.001(3) 0.005(3) 0.000(3)
C261 0.023(3) 0.009(3) 0.019(3) 0.003(3) -0.001(3) -0.001(3)
C24 0.017(3) 0.017(3) 0.035(4) 0.011(3) 0.005(3) 0.001(3)
C166 0.032(4) 0.011(3) 0.030(4) 0.003(3) 0.005(3) -0.002(3)
C165 0.030(4) 0.029(4) 0.024(4) 0.010(3) 0.002(3) -0.006(3)
C111 0.035(4) 0.016(4) 0.016(3) 0.001(3) 0.008(3) -0.001(3)
C266 0.041(4) 0.020(4) 0.035(5) -0.001(3) 0.004(4) -0.002(3)
C162 0.038(4) 0.016(4) 0.022(4) 0.005(3) 0.008(3) -0.001(3)
C23 0.030(4) 0.019(4) 0.020(4) 0.006(3) 0.016(3) 0.009(3)
C163 0.041(4) 0.028(4) 0.019(4) 0.011(3) 0.011(3) 0.012(3)
C164 0.027(4) 0.046(5) 0.032(4) 0.021(4) 0.005(3) 0.008(4)
C265 0.064(6) 0.023(4) 0.036(5) -0.005(4) -0.015(4) -0.003(4)
C263 0.030(4) 0.021(4) 0.057(6) 0.021(4) 0.003(4) -0.003(3)
C264 0.038(5) 0.016(4) 0.062(6) 0.004(4) -0.023(4) -0.006(3)
C46 0.021(3) 0.012(3) 0.022(4) -0.002(3) 0.006(3) 0.004(3)
C45 0.019(3) 0.018(3) 0.016(3) 0.005(3) 0.004(3) 0.002(3)
C34 0.040(4) 0.015(4) 0.022(4) -0.007(3) 0.009(3) 0.005(3)
C361 0.026(4) 0.023(4) 0.018(4) 0.008(3) 0.010(3) 0.001(3)
C44 0.022(3) 0.016(4) 0.016(3) 0.001(3) 0.005(3) 0.003(3)
C42 0.021(3) 0.025(4) 0.019(4) 0.001(3) 0.009(3) -0.004(3)
C36 0.032(4) 0.011(3) 0.016(3) -0.002(3) 0.007(3) 0.002(3)
C463 0.017(3) 0.023(4) 0.028(4) 0.003(3) 0.005(3) 0.001(3)
C35 0.018(3) 0.012(3) 0.018(3) 0.001(3) 0.000(3) 0.001(2)
C311 0.027(4) 0.015(3) 0.017(3) 0.002(3) 0.006(3) 0.004(3)
C32 0.041(4) 0.012(4) 0.021(4) 0.007(3) 0.012(3) 0.005(3)
C43 0.021(3) 0.023(4) 0.023(4) 0.002(3) 0.008(3) 0.006(3)
C465 0.020(3) 0.023(4) 0.026(4) -0.011(3) 0.003(3) 0.003(3)
C464 0.014(3) 0.029(4) 0.026(4) -0.005(3) 0.005(3) -0.002(3)
C466 0.021(3) 0.021(4) 0.024(4) -0.005(3) 0.003(3) 0.000(3)
C41 0.017(3) 0.018(3) 0.015(3) -0.001(3) -0.001(3) 0.002(2)
C31 0.018(3) 0.020(4) 0.023(4) 0.003(3) 0.004(3) -0.001(3)
C411 0.024(3) 0.013(3) 0.023(4) 0.000(3) 0.003(3) -0.005(3)
C362 0.029(4) 0.029(4) 0.026(4) -0.003(3) 0.006(3) -0.005(3)
C363 0.028(4) 0.053(6) 0.030(4) 0.008(4) 0.001(3) -0.011(4)
C364 0.029(4) 0.066(6) 0.027(4) 0.021(4) 0.009(3) 0.005(4)
C365 0.051(5) 0.027(5) 0.054(6) 0.021(4) 0.025(4) 0.016(4)
C461 0.018(3) 0.016(3) 0.025(4) -0.007(3) 0.005(3) -0.005(3)
C366 0.033(4) 0.020(4) 0.041(5) 0.009(3) 0.019(4) 0.002(3)
C33 0.049(5) 0.024(4) 0.019(4) 0.000(3) 0.012(3) 0.008(3)
C462 0.020(3) 0.015(3) 0.024(4) -0.006(3) 0.007(3) -0.002(3)
C47 0.031(4) 0.044(5) 0.020(4) -0.006(3) 0.005(3) 0.006(3)
C27 0.103(9) 0.019(5) 0.096(9) 0.006(5) -0.049(7) -0.025(5)

loop_
_atom_type_symbol
_atom_type_description
_atom_type_scat_dispersion_real
_atom_type_scat_dispersion_imag
_atom_type_scat_source
C C 0.0033 0.0016 'International Tables Vol C Tables 4.2.6.8 and 6.1.1.4'
H H 0.0000 0.0000 'International Tables Vol C Tables 4.2.6.8 and 6.1.1.4'
N N 0.0061 0.0033 'International Tables Vol C Tables 4.2.6.8 and 6.1.1.4'
O O 0.0106 0.0060 'International Tables Vol C Tables 4.2.6.8 and 6.1.1.4'
S S 0.1246 0.1234 'International Tables Vol C Tables 4.2.6.8 and 6.1.1.4'
Cu Cu 0.3201 1.2651 'International Tables Vol C Tables 4.2.6.8 and 6.1.1.4'

loop_
_geom_angle_atom_site_label_1
_geom_angle_atom_site_label_2
_geom_angle_atom_site_label_3
_geom_angle
_geom_angle_site_symmetry_1
_geom_angle_site_symmetry_3
_geom_angle_publ_flag
C166 C161 C162 118.6(6) . . ?
C166 C161 S11 120.3(5) . . ?
C162 C161 S11 121.1(5) . . ?
N12 Cu1 N22 145.0(2) . . ?
N12 Cu1 N21 107.2(2) . . ?
N22 Cu1 N21 84.2(2) . . ?
N12 Cu1 N11 83.0(2) . . ?
N22 Cu1 N11 109.3(2) . . ?
N21 Cu1 N11 140.66(19) . . ?
N32 Cu2 N42 145.4(2) . . ?
N32 Cu2 N41 110.6(2) . . ?
N42 Cu2 N41 82.7(2) . . ?
N32 Cu2 N31 82.2(2) . . ?
N42 Cu2 N31 115.0(2) . . ?
N41 Cu2 N31 128.82(19) . . ?
O21 S21 O22 117.3(3) . . ?
O21 S21 N22 106.2(3) . . ?
O22 S21 N22 112.7(3) . . ?
O21 S21 C261 108.2(3) . . ?
O22 S21 C261 105.1(3) . . ?
N22 S21 C261 107.0(3) . . ?
O11 S11 O12 117.0(3) . . ?
O11 S11 N12 112.3(3) . . ?
O12 S11 N12 106.9(3) . . ?
O11 S11 C161 106.5(3) . . ?
O12 S11 C161 106.8(3) . . ?
N12 S11 C161 106.8(3) . . ?
O32 S31 O31 117.5(3) . . ?
O32 S31 N32 107.3(3) . . ?
O31 S31 N32 112.1(3) . . ?
O32 S31 C361 107.4(3) . . ?
O31 S31 C361 105.5(3) . . ?
N32 S31 C361 106.3(3) . . ?
O42 S41 O41 117.0(3) . . ?
O42 S41 N42 106.9(3) . . ?
O41 S41 N42 113.4(3) . . ?
O42 S41 C461 108.3(3) . . ?
O41 S41 C461 106.0(3) . . ?
N42 S41 C461 104.4(3) . . ?
C25 N21 C21 117.8(5) . . ?
C25 N21 Cu1 113.9(4) . . ?
C21 N21 Cu1 128.3(4) . . ?
C11 N11 C15 118.7(5) . . ?
C11 N11 Cu1 128.9(4) . . ?
C15 N11 Cu1 112.4(4) . . ?
C16 N12 S11 115.9(4) . . ?
C16 N12 Cu1 116.0(4) . . ?
S11 N12 Cu1 127.4(3) . . ?
C26 N22 S21 116.5(4) . . ?
C26 N22 Cu1 113.5(4) . . ?
S21 N22 Cu1 116.2(3) . . ?
C35 N31 C31 118.2(6) . . ?
C35 N31 Cu2 112.8(4) . . ?
C31 N31 Cu2 129.0(4) . . ?
C46 N42 S41 116.7(4) . . ?
C46 N42 Cu2 115.6(4) . . ?
S41 N42 Cu2 126.5(3) . . ?
C41 N41 C45 119.4(5) . . ?
C41 N41 Cu2 128.8(4) . . ?
C45 N41 Cu2 111.7(4) . . ?
C36 N32 S31 116.1(4) . . ?
C36 N32 Cu2 117.8(4) . . ?
S31 N32 Cu2 126.0(3) . . ?
C11 C12 C13 120.0(6) . . ?
C23 C2X C25 119.3(6) . . ?
N12 C16 C15 110.5(5) . . ?
N21 C25 C2X 122.7(6) . . ?
N21 C25 C26 116.2(6) . . ?
C2X C25 C26 121.1(6) . . ?
N11 C15 C14 122.6(6) . . ?
N11 C15 C16 117.0(6) . . ?
C14 C15 C16 120.4(6) . . ?
N22 C26 C25 112.1(5) . . ?
C14 C13 C12 118.1(6) . . ?
C263 C262 C261 118.9(7) . . ?
N21 C21 C24 121.7(6) . . ?
N21 C21 C211 117.9(6) . . ?
C24 C21 C211 120.4(6) . . ?
C15 C14 C13 119.4(6) . . ?
N11 C11 C12 121.3(6) . . ?
N11 C11 C111 118.1(6) . . ?
C12 C11 C111 120.5(6) . . ?
C266 C261 C262 119.3(6) . . ?
C266 C261 S21 119.6(5) . . ?
C262 C261 S21 121.1(5) . . ?
C23 C24 C21 119.5(6) . . ?
C165 C166 C161 120.5(7) . . ?
C166 C165 C164 121.4(7) . . ?
C265 C266 C261 120.3(7) . . ?
C163 C162 C161 119.9(7) . . ?
C2X C23 C24 119.1(6) . . ?
C162 C163 C164 121.8(7) . . ?
C163 C164 C165 117.7(7) . . ?
C163 C164 C17 122.1(8) . . ?
C165 C164 C17 120.2(7) . . ?
C264 C265 C266 121.1(8) . . ?
C264 C263 C262 122.1(7) . . ?
C265 C264 C263 118.3(7) . . ?
C265 C264 C27 120.6(9) . . ?
C263 C264 C27 121.1(9) . . ?
N42 C46 C45 109.2(5) . . ?
N41 C45 C44 122.0(6) . . ?
N41 C45 C46 116.9(6) . . ?
C44 C45 C46 121.0(6) . . ?
C35 C34 C33 119.0(6) . . ?
C366 C361 C362 119.8(6) . . ?
C366 C361 S31 121.3(5) . . ?
C362 C361 S31 118.9(5) . . ?
C45 C44 C43 118.8(6) . . ?
C43 C42 C41 119.4(6) . . ?
N32 C36 C35 109.7(5) . . ?
C464 C463 C462 122.3(6) . . ?
N31 C35 C34 122.8(6) . . ?
N31 C35 C36 116.8(6) . . ?
C34 C35 C36 120.3(6) . . ?
C31 C32 C33 120.7(6) . . ?
C44 C43 C42 119.1(6) . . ?
C466 C465 C464 120.2(6) . . ?
C463 C464 C465 118.3(6) . . ?
C463 C464 C47 121.8(7) . . ?
C465 C464 C47 119.9(6) . . ?
C465 C466 C461 120.2(6) . . ?
N41 C41 C42 121.2(6) . . ?
N41 C41 C411 118.5(6) . . ?
C42 C41 C411 120.3(6) . . ?
C32 C31 N31 120.7(6) . . ?
C32 C31 C311 122.2(6) . . ?
N31 C31 C311 117.0(6) . . ?
C363 C362 C361 119.5(7) . . ?
C362 C363 C364 121.5(7) . . ?
C365 C364 C363 117.6(7) . . ?
C365 C364 C37 121.5(9) . . ?
C363 C364 C37 120.8(8) . . ?
C364 C365 C366 122.7(8) . . ?
C462 C461 C466 119.7(6) . . ?
C462 C461 S41 120.8(5) . . ?
C466 C461 S41 119.5(5) . . ?
C365 C366 C361 118.8(7) . . ?
C34 C33 C32 118.6(6) . . ?
C463 C462 C461 119.3(6) . . ?

loop_
_geom_bond_atom_site_label_1
_geom_bond_atom_site_label_2
_geom_bond_distance
_geom_bond_site_symmetry_2
_geom_bond_publ_flag
C161 C166 1.388(9) . ?
C161 C162 1.407(9) . ?
C161 S11 1.770(7) . ?
Cu1 N12 1.920(5) . ?
Cu1 N22 1.944(5) . ?
Cu1 N21 2.019(5) . ?
Cu1 N11 2.067(5) . ?
Cu2 N32 1.914(5) . ?
Cu2 N42 1.918(5) . ?
Cu2 N41 2.058(5) . ?
Cu2 N31 2.067(5) . ?
S21 O21 1.450(5) . ?
S21 O22 1.454(5) . ?
S21 N22 1.579(5) . ?
S21 C261 1.778(6) . ?
S11 O11 1.440(4) . ?
S11 O12 1.446(5) . ?
S11 N12 1.582(5) . ?
S31 O32 1.445(5) . ?
S31 O31 1.446(5) . ?
S31 N32 1.585(5) . ?
S31 C361 1.778(7) . ?
S41 O42 1.450(5) . ?
S41 O41 1.453(5) . ?
S41 N42 1.595(5) . ?
S41 C461 1.780(7) . ?
N21 C25 1.350(8) . ?
N21 C21 1.368(8) . ?
N11 C11 1.355(8) . ?
N11 C15 1.357(8) . ?
N12 C16 1.470(8) . ?
N22 C26 1.480(8) . ?
N31 C35 1.353(8) . ?
N31 C31 1.376(8) . ?
N42 C46 1.453(8) . ?
N41 C41 1.342(8) . ?
N41 C45 1.355(8) . ?
N32 C36 1.451(8) . ?
C211 C21 1.510(9) . ?
C12 C11 1.389(9) . ?
C12 C13 1.396(10) . ?
C2X C23 1.378(9) . ?
C2X C25 1.379(9) . ?
C16 C15 1.499(9) . ?
C25 C26 1.500(9) . ?
C15 C14 1.375(9) . ?
C13 C14 1.395(10) . ?
C262 C263 1.390(10) . ?
C262 C261 1.400(9) . ?
C21 C24 1.386(9) . ?
C11 C111 1.504(9) . ?
C261 C266 1.396(10) . ?
C24 C23 1.382(10) . ?
C166 C165 1.367(10) . ?
C165 C164 1.394(11) . ?
C266 C265 1.386(10) . ?
C162 C163 1.364(10) . ?
C163 C164 1.386(11) . ?
C164 C17 1.501(11) . ?
C265 C264 1.382(12) . ?
C263 C264 1.387(12) . ?
C264 C27 1.519(11) . ?
C46 C45 1.501(9) . ?
C45 C44 1.386(9) . ?
C34 C35 1.378(10) . ?
C34 C33 1.381(10) . ?
C361 C366 1.390(10) . ?
C361 C362 1.403(9) . ?
C44 C43 1.386(9) . ?
C42 C43 1.390(9) . ?
C42 C41 1.398(9) . ?
C36 C35 1.509(9) . ?
C463 C464 1.377(10) . ?
C463 C462 1.386(9) . ?
C311 C31 1.502(9) . ?
C32 C31 1.370(10) . ?
C32 C33 1.389(10) . ?
C465 C466 1.390(9) . ?
C465 C464 1.407(10) . ?
C464 C47 1.492(10) . ?
C466 C461 1.396(9) . ?
C41 C411 1.503(9) . ?
C362 C363 1.374(11) . ?
C363 C364 1.398(12) . ?
C364 C365 1.373(12) . ?
C364 C37 1.504(12) . ?
C365 C366 1.384(11) . ?
C461 C462 1.388(9) . ?

loop_
_cod_changelog_entry_id
_cod_changelog_entry_author
_cod_changelog_entry_date
_cod_changelog_entry_text
1 'Vaitkus, Antanas' 2022-04-22T19:20:00+03:00 'Updated bibliographic information.'
